data_4105401
loop_
_publ_author_name
'Tanmoy Dutta'
'Kathy B. Woody'
'Sean R. Parkin'
'Mark D. Watson'
'Johannes Gierschner'

_publ_section_title
;
 Conjugated Polymers with Large Effective Stokes Shift:
 Benzobisdioxole-Based Poly(phenylene ethynylene)s
;
_journal_name_full 'Journal of the American Chemical Society'
_journal_page_first 17321
_journal_page_last 17327
_journal_paper_doi 10.1021/ja9068134
_journal_volume 131
_journal_year 2009
_chemical_formula_moiety 'C46 H78 O4 Si2'
_chemical_formula_sum 'C46 H78 O4 Si2'
_chemical_formula_weight 751.26
_chemical_name_systematic
; 
 ? 
;
_space_group_IT_number 2
_symmetry_cell_setting triclinic
_symmetry_space_group_name_Hall '-P 1'
_symmetry_space_group_name_H-M 'P -1'
_atom_sites_solution_hydrogens geom
_atom_sites_solution_primary direct
_atom_sites_solution_secondary difmap
_audit_creation_method SHELXL-97
_cell_angle_alpha 85.6293(16)
_cell_angle_beta 80.2264(18)
_cell_angle_gamma 88.770(2)
_cell_formula_units_Z 2
_cell_length_a 8.7557(4)
_cell_length_b 11.6162(5)
_cell_length_c 23.5245(11)
_cell_measurement_temperature 90.0(2)
_cell_volume 2350.96(18)
_computing_cell_refinement 'SCALEPACK (Otwinowski & Minor, 1997)'
_computing_data_collection 'COLLECT (Nonius, 1998)'
_computing_data_reduction 'DENZO-SMN (Otwinowski & Minor, 1997)'
_computing_molecular_graphics 'XP in SHELXTL (Sheldrick, 1994)'
_computing_publication_material
; 
SHELX97-2 (Sheldrick, 1997) and local procedures 
;
_computing_structure_refinement 'SHELXL-97 (Sheldrick, 1997)'
_computing_structure_solution 'SHELXS-97 (Sheldrick, 1997)'
_diffrn_ambient_temperature 90.0(2)
_diffrn_detector_area_resol_mean 18
_diffrn_measured_fraction_theta_full 0.895
_diffrn_measured_fraction_theta_max 0.895
_diffrn_measurement_device_type 'Nonius KappaCCD diffractometer'
_diffrn_measurement_method '\w scans at fixed \c = 55\%'
_diffrn_radiation_monochromator graphite
_diffrn_radiation_source 'fine-focus sealed tube'
_diffrn_radiation_type MoK\a
_diffrn_radiation_wavelength 0.71073
_diffrn_reflns_av_R_equivalents 0.0000
_diffrn_reflns_av_sigmaI/netI 0.0481
_diffrn_reflns_limit_h_max 10
_diffrn_reflns_limit_h_min -10
_diffrn_reflns_limit_k_max 13
_diffrn_reflns_limit_k_min -13
_diffrn_reflns_limit_l_max 27
_diffrn_reflns_limit_l_min -27
_diffrn_reflns_number 10637
_diffrn_reflns_theta_full 25.00
_diffrn_reflns_theta_max 25.00
_diffrn_reflns_theta_min 1.91
_diffrn_standards_number 0
_exptl_absorpt_coefficient_mu 0.113
_exptl_absorpt_correction_T_max 0.9756
_exptl_absorpt_correction_T_min 0.9615
_exptl_absorpt_correction_type multi-scan
_exptl_absorpt_process_details 'Scalepack (Otwinowski & Minor, 1997)'
_exptl_crystal_density_diffrn 1.061
_exptl_crystal_F_000 828
_exptl_crystal_size_max 0.35
_exptl_crystal_size_mid 0.28
_exptl_crystal_size_min 0.22
_refine_diff_density_max 0.512
_refine_diff_density_min -0.560
_refine_diff_density_rms 0.062
_refine_ls_extinction_method none
_refine_ls_goodness_of_fit_ref 1.092
_refine_ls_hydrogen_treatment constr
_refine_ls_matrix_type full
_refine_ls_number_parameters 532
_refine_ls_number_reflns 10637
_refine_ls_number_restraints 195
_refine_ls_restrained_S_all 1.087
_refine_ls_R_factor_all 0.1369
_refine_ls_R_factor_gt 0.1028
_refine_ls_shift/su_max 0.173
_refine_ls_shift/su_mean 0.021
_refine_ls_structure_factor_coef Fsqd
_refine_ls_weighting_details 'calc w=1/[\s^2^(Fo^2^)+(0.0942P)^2^+6.3452P] where P=(Fo^2^+2Fc^2^)/3'
_refine_ls_weighting_scheme calc
_refine_ls_wR_factor_gt 0.2535
_refine_ls_wR_factor_ref 0.2766
_reflns_number_gt 7504
_reflns_number_total 10637
_reflns_threshold_expression >2\s(I)
_cod_data_source_file ja9068134_si_001.cif
_cod_data_source_block k08064
_cod_database_code 4105401

loop_
_symmetry_equiv_pos_as_xyz
'x, y, z'
'-x, -y, -z'

loop_
_atom_site_label
_atom_site_type_symbol
_atom_site_fract_x
_atom_site_fract_y
_atom_site_fract_z
_atom_site_U_iso_or_equiv
_atom_site_adp_type
_atom_site_occupancy
_atom_site_symmetry_multiplicity
_atom_site_calc_flag
_atom_site_refinement_flags
_atom_site_disorder_assembly
_atom_site_disorder_group
Si1A Si 0.47645(15) 0.72170(10) 0.26655(5) 0.0450(4) Uani 1 1 d . . .
C1A C 0.4864(4) 0.5495(3) 0.44217(14) 0.0294(8) Uani 1 1 d . . .
O1A O 0.6176(3) 0.7145(2) 0.47240(10) 0.0375(7) Uani 1 1 d . . .
C2A C 0.5563(4) 0.6057(3) 0.48156(15) 0.0299(8) Uani 1 1 d . . .
O2A O 0.6420(3) 0.6352(2) 0.56424(10) 0.0380(7) Uani 1 1 d . . .
C3A C 0.6980(4) 0.7287(3) 0.52126(16) 0.0372(10) Uani 1 1 d . . .
C4A C 0.5704(4) 0.5587(3) 0.53565(14) 0.0293(8) Uani 1 1 d . . .
C5A C 0.4749(4) 0.5991(3) 0.38561(14) 0.0322(9) Uani 1 1 d . . .
C6A C 0.4708(5) 0.6434(3) 0.33767(15) 0.0365(9) Uani 1 1 d . . .
C7A C 0.3671(7) 0.6427(4) 0.22112(18) 0.0743(17) Uani 1 1 d . . .
H7A1 H 0.4129 0.5657 0.2159 0.111 Uiso 1 1 calc R . .
H7A2 H 0.3717 0.6854 0.1833 0.111 Uiso 1 1 calc R . .
H7A3 H 0.2587 0.6353 0.2401 0.111 Uiso 1 1 calc R . .
C8A C 0.6807(6) 0.7350(6) 0.2319(2) 0.098(2) Uani 1 1 d . . .
H8A1 H 0.7387 0.7732 0.2572 0.147 Uiso 1 1 calc R . .
H8A2 H 0.6873 0.7809 0.1949 0.147 Uiso 1 1 calc R . .
H8A3 H 0.7249 0.6580 0.2252 0.147 Uiso 1 1 calc R . .
C9A C 0.3867(6) 0.8654(3) 0.28025(18) 0.0582(13) Uani 1 1 d . . .
H9A1 H 0.2758 0.8562 0.2952 0.087 Uiso 1 1 calc R . .
H9A2 H 0.4004 0.9147 0.2441 0.087 Uiso 1 1 calc R . .
H9A3 H 0.4364 0.9012 0.3087 0.087 Uiso 1 1 calc R . .
C10A C 0.6518(5) 0.8418(3) 0.54618(17) 0.0458(11) Uani 1 1 d . . .
H10A H 0.6929 0.9052 0.5175 0.055 Uiso 1 1 calc R . .
H10B H 0.7002 0.8476 0.5809 0.055 Uiso 1 1 calc R . .
C11A C 0.4795(5) 0.8579(4) 0.56259(17) 0.0464(11) Uani 1 1 d . B .
H11A H 0.4358 0.7876 0.5854 0.056 Uiso 1 1 calc R . .
H11B H 0.4334 0.8664 0.5269 0.056 Uiso 1 1 calc R . .
C12A C 0.4322(5) 0.9625(4) 0.59760(17) 0.0495(11) Uani 1 1 d . . .
H12A H 0.4883 0.9606 0.6308 0.059 Uiso 1 1 calc R A 1
H12B H 0.4598 1.0345 0.5730 0.059 Uiso 1 1 calc R A 1
C13A C 0.2607(7) 0.9602(5) 0.6190(3) 0.0449(14) Uani 0.780(7) 1 d PDU B 1
H13A H 0.2338 0.8869 0.6425 0.054 Uiso 0.780(7) 1 calc PR B 1
H13B H 0.2057 0.9627 0.5855 0.054 Uiso 0.780(7) 1 calc PR B 1
C14A C 0.2053(7) 1.0611(5) 0.6554(3) 0.0562(16) Uani 0.780(7) 1 d PDU B 1
H14A H 0.2693 1.0641 0.6861 0.067 Uiso 0.780(7) 1 calc PR B 1
H14B H 0.2209 1.1340 0.6305 0.067 Uiso 0.780(7) 1 calc PR B 1
C15A C 0.0367(7) 1.0522(6) 0.6829(3) 0.074(2) Uani 0.780(7) 1 d PDU B 1
H15A H 0.0073 1.1192 0.7055 0.111 Uiso 0.780(7) 1 calc PR B 1
H15B H 0.0210 0.9813 0.7085 0.111 Uiso 0.780(7) 1 calc PR B 1
H15C H -0.0274 1.0504 0.6527 0.111 Uiso 0.780(7) 1 calc PR B 1
C13C C 0.259(2) 1.0148(19) 0.6091(10) 0.0449(14) Uani 0.220(7) 1 d PDU B 2
H13C H 0.2568 1.0886 0.6277 0.054 Uiso 0.220(7) 1 calc PR B 2
H13D H 0.2182 1.0286 0.5724 0.054 Uiso 0.220(7) 1 calc PR B 2
C14C C 0.164(3) 0.9246(19) 0.6489(11) 0.081(8) Uiso 0.220(7) 1 d PD B 2
H14C H 0.1719 0.8502 0.6306 0.097 Uiso 0.220(7) 1 calc PR B 2
H14D H 0.2043 0.9131 0.6857 0.097 Uiso 0.220(7) 1 calc PR B 2
C15C C -0.003(2) 0.962(2) 0.6608(11) 0.084(9) Uiso 0.220(7) 1 d PD B 2
H15D H -0.0641 0.9023 0.6859 0.126 Uiso 0.220(7) 1 calc PR B 2
H15E H -0.0432 0.9741 0.6243 0.126 Uiso 0.220(7) 1 calc PR B 2
H15F H -0.0117 1.0345 0.6801 0.126 Uiso 0.220(7) 1 calc PR B 2
C16A C 0.8729(5) 0.7114(4) 0.49801(18) 0.0515(12) Uani 1 1 d . . .
H16A H 0.8900 0.6291 0.4904 0.062 Uiso 1 1 calc R . .
H16B H 0.8978 0.7570 0.4604 0.062 Uiso 1 1 calc R . .
C17A C 0.9882(5) 0.7434(4) 0.5356(2) 0.0603(13) Uani 1 1 d . . .
H17A H 0.9719 0.8275 0.5413 0.072 Uiso 1 1 calc R . .
C18A C 0.9656(6) 0.6806(4) 0.5963(2) 0.0638(14) Uani 1 1 d . . .
H18A H 1.0337 0.7163 0.6195 0.077 Uiso 1 1 calc R . .
H18B H 0.8571 0.6921 0.6154 0.077 Uiso 1 1 calc R . .
C19A C 0.9998(6) 0.5540(5) 0.5967(2) 0.0686(15) Uani 1 1 d . . .
H19A H 1.1066 0.5414 0.5762 0.082 Uiso 1 1 calc R . .
H19B H 0.9274 0.5165 0.5759 0.082 Uiso 1 1 calc R . .
C20A C 0.9836(8) 0.4980(5) 0.6595(2) 0.0827(17) Uani 1 1 d . . .
H20A H 1.0536 0.5382 0.6803 0.099 Uiso 1 1 calc R . .
H20B H 0.8761 0.5102 0.6794 0.099 Uiso 1 1 calc R . .
C21A C 1.0196(7) 0.3731(5) 0.6634(2) 0.0901(19) Uani 1 1 d . . .
H21A H 0.9422 0.3313 0.6477 0.135 Uiso 1 1 calc R . .
H21B H 1.0178 0.3460 0.7040 0.135 Uiso 1 1 calc R . .
H21C H 1.1228 0.3593 0.6412 0.135 Uiso 1 1 calc R . .
C22A C 1.1508(5) 0.7308(4) 0.5032(2) 0.0671(14) Uani 1 1 d . . .
H22A H 1.1619 0.6536 0.4877 0.081 Uiso 1 1 calc R . .
H22B H 1.2239 0.7340 0.5309 0.081 Uiso 1 1 calc R . .
C23A C 1.1976(6) 0.8225(4) 0.4530(2) 0.0731(16) Uani 1 1 d . . .
H23A H 1.1378 0.8118 0.4222 0.110 Uiso 1 1 calc R . .
H23B H 1.3084 0.8146 0.4379 0.110 Uiso 1 1 calc R . .
H23C H 1.1766 0.8996 0.4669 0.110 Uiso 1 1 calc R . .
Si1B Si 0.51372(16) 0.26449(11) 0.23156(5) 0.0525(4) Uani 1 1 d . . .
C1B C 0.5053(4) 0.4465(3) 0.05779(14) 0.0337(9) Uani 1 1 d . . .
O1B O 0.6327(3) 0.6288(2) 0.06962(10) 0.0389(7) Uani 1 1 d . . .
O2B O 0.6227(3) 0.7144(2) -0.02211(10) 0.0376(7) Uani 1 1 d . . .
C2B C 0.5654(4) 0.5554(3) 0.03810(14) 0.0302(9) Uani 1 1 d . . .
C3B C 0.6989(5) 0.7215(3) 0.02826(16) 0.0400(10) Uani 1 1 d . F .
C4B C 0.5599(4) 0.6068(3) -0.01614(14) 0.0322(9) Uani 1 1 d . . .
C5B C 0.5099(5) 0.3934(3) 0.11436(15) 0.0372(10) Uani 1 1 d . . .
C6B C 0.5118(5) 0.3456(3) 0.16140(16) 0.0430(10) Uani 1 1 d . . .
C7B C 0.5894(9) 0.3560(4) 0.28122(19) 0.112(3) Uani 1 1 d . . .
H7B1 H 0.6944 0.3811 0.2641 0.168 Uiso 1 1 calc R . .
H7B2 H 0.5919 0.3117 0.3182 0.168 Uiso 1 1 calc R . .
H7B3 H 0.5219 0.4238 0.2877 0.168 Uiso 1 1 calc R . .
C8B C 0.6442(6) 0.1383(4) 0.21836(19) 0.0584(13) Uani 1 1 d . . .
H8B1 H 0.6076 0.0916 0.1905 0.088 Uiso 1 1 calc R . .
H8B2 H 0.6446 0.0914 0.2548 0.088 Uiso 1 1 calc R . .
H8B3 H 0.7495 0.1650 0.2028 0.088 Uiso 1 1 calc R . .
C9B C 0.3136(6) 0.2141(6) 0.2599(2) 0.115(3) Uani 1 1 d . . .
H9B1 H 0.2497 0.2791 0.2748 0.172 Uiso 1 1 calc R . .
H9B2 H 0.3160 0.1537 0.2912 0.172 Uiso 1 1 calc R . .
H9B3 H 0.2695 0.1830 0.2288 0.172 Uiso 1 1 calc R . .
C10B C 0.6620(5) 0.8341(3) 0.05449(17) 0.0464(11) Uani 1 1 d . . .
H10C H 0.7171 0.8962 0.0283 0.056 Uiso 1 1 calc R . .
H10D H 0.7023 0.8318 0.0914 0.056 Uiso 1 1 calc R . .
C11B C 0.4923(5) 0.8641(4) 0.06598(17) 0.0486(11) Uani 1 1 d . D .
H11C H 0.4354 0.7974 0.0877 0.058 Uiso 1 1 calc R . .
H11D H 0.4552 0.8768 0.0285 0.058 Uiso 1 1 calc R . .
C12B C 0.4526(5) 0.9710(4) 0.09990(18) 0.0532(12) Uani 1 1 d . . .
H12C H 0.4796 0.9537 0.1389 0.064 Uiso 1 1 calc R C 1
H12D H 0.5209 1.0342 0.0806 0.064 Uiso 1 1 calc R C 1
C13B C 0.2871(8) 1.0162(6) 0.1076(3) 0.0544(17) Uani 0.740(7) 1 d PDU D 1
H13E H 0.2820 1.0891 0.1271 0.065 Uiso 0.740(7) 1 calc PR D 1
H13F H 0.2584 1.0342 0.0689 0.065 Uiso 0.740(7) 1 calc PR D 1
C14B C 0.1711(7) 0.9340(5) 0.1419(3) 0.0542(17) Uani 0.740(7) 1 d PDU D 1
H14E H 0.1970 0.9181 0.1811 0.065 Uiso 0.740(7) 1 calc PR D 1
H14F H 0.1782 0.8600 0.1232 0.065 Uiso 0.740(7) 1 calc PR D 1
C15B C 0.0039(7) 0.9801(6) 0.1473(3) 0.073(2) Uani 0.740(7) 1 d PDU D 1
H15G H -0.0672 0.9221 0.1691 0.109 Uiso 0.740(7) 1 calc PR D 1
H15H H -0.0225 0.9965 0.1086 0.109 Uiso 0.740(7) 1 calc PR D 1
H15I H -0.0054 1.0511 0.1676 0.109 Uiso 0.740(7) 1 calc PR D 1
C13D C 0.277(3) 0.9572(17) 0.1124(9) 0.0544(17) Uani 0.260(7) 1 d PDU D 2
H13G H 0.2337 0.9582 0.0760 0.065 Uiso 0.260(7) 1 calc PR D 2
H13H H 0.2470 0.8843 0.1359 0.065 Uiso 0.260(7) 1 calc PR D 2
C14D C 0.222(3) 1.0605(18) 0.1455(11) 0.102(9) Uiso 0.260(7) 1 d PD D 2
H14G H 0.2350 1.1314 0.1190 0.122 Uiso 0.260(7) 1 calc PR D 2
H14H H 0.2849 1.0681 0.1761 0.122 Uiso 0.260(7) 1 calc PR D 2
C15D C 0.052(3) 1.048(2) 0.1726(12) 0.115(10) Uiso 0.260(7) 1 d PD D 2
H15J H 0.0354 1.0772 0.2111 0.172 Uiso 0.260(7) 1 calc PR D 2
H15K H 0.0239 0.9659 0.1760 0.172 Uiso 0.260(7) 1 calc PR D 2
H15L H -0.0124 1.0915 0.1483 0.172 Uiso 0.260(7) 1 calc PR D 2
C16B C 0.8727(5) 0.6963(4) 0.00669(18) 0.0543(12) Uani 1 1 d . . .
H16C H 0.8793 0.6223 -0.0119 0.065 Uiso 1 1 calc R E 1
H16D H 0.9107 0.7571 -0.0239 0.065 Uiso 1 1 calc R E 1
C17B C 0.984(2) 0.6886(12) 0.0490(6) 0.060(2) Uani 0.484(7) 1 d PDU F 1
H17B H 0.9622 0.7571 0.0725 0.072 Uiso 0.484(7) 1 calc PR F 1
C18B C 0.9603(13) 0.5830(10) 0.0915(4) 0.053(2) Uani 0.484(7) 1 d PDU F 1
H18C H 0.9689 0.5136 0.0691 0.063 Uiso 0.484(7) 1 calc PR F 1
H18D H 0.8533 0.5859 0.1133 0.063 Uiso 0.484(7) 1 calc PR F 1
C19B C 1.0718(12) 0.5680(9) 0.1350(4) 0.063(2) Uani 0.484(7) 1 d PDU F 1
H19C H 1.1781 0.5574 0.1137 0.076 Uiso 0.484(7) 1 calc PR F 1
H19D H 1.0705 0.6398 0.1553 0.076 Uiso 0.484(7) 1 calc PR F 1
C20B C 1.0350(14) 0.4681(10) 0.1794(5) 0.061(2) Uani 0.484(7) 1 d PDU F 1
H20C H 1.1113 0.4669 0.2060 0.073 Uiso 0.484(7) 1 calc PR F 1
H20D H 0.9315 0.4820 0.2024 0.073 Uiso 0.484(7) 1 calc PR F 1
C21B C 1.035(4) 0.3531(12) 0.1566(10) 0.067(4) Uani 0.484(7) 1 d PDU F 1
H21D H 1.0093 0.2944 0.1889 0.100 Uiso 0.484(7) 1 calc PR F 1
H21E H 1.1380 0.3365 0.1350 0.100 Uiso 0.484(7) 1 calc PR F 1
H21F H 0.9579 0.3519 0.1310 0.100 Uiso 0.484(7) 1 calc PR F 1
C17D C 0.991(2) 0.7309(11) 0.0441(6) 0.060(2) Uani 0.516(7) 1 d PDU F 2
H17D H 0.9802 0.8157 0.0489 0.072 Uiso 0.516(7) 1 calc PR F 2
C18D C 0.9686(11) 0.6662(8) 0.1040(4) 0.061(2) Uani 0.516(7) 1 d PDU F 2
H18E H 1.0377 0.7002 0.1273 0.073 Uiso 0.516(7) 1 calc PR F 2
H18F H 0.8605 0.6780 0.1234 0.073 Uiso 0.516(7) 1 calc PR F 2
C19D C 1.0015(15) 0.5367(8) 0.1034(4) 0.063(2) Uani 0.516(7) 1 d PDU F 2
H19E H 0.9329 0.5023 0.0800 0.076 Uiso 0.516(7) 1 calc PR F 2
H19F H 1.1100 0.5244 0.0845 0.076 Uiso 0.516(7) 1 calc PR F 2
C20D C 0.9773(15) 0.4748(10) 0.1635(5) 0.071(2) Uani 0.516(7) 1 d PDU F 2
H20E H 1.0427 0.5131 0.1867 0.085 Uiso 0.516(7) 1 calc PR F 2
H20F H 0.8681 0.4874 0.1814 0.085 Uiso 0.516(7) 1 calc PR F 2
C21D C 1.009(4) 0.3515(12) 0.1693(10) 0.084(5) Uani 0.516(7) 1 d PDU F 2
H21G H 0.9906 0.3243 0.2103 0.126 Uiso 0.516(7) 1 calc PR F 2
H21H H 1.1173 0.3364 0.1526 0.126 Uiso 0.516(7) 1 calc PR F 2
H21I H 0.9406 0.3106 0.1489 0.126 Uiso 0.516(7) 1 calc PR F 2
C22B C 1.1518(6) 0.7059(4) 0.0135(2) 0.0719(15) Uiso 1 1 d . . .
H22C H 1.2219 0.7094 0.0422 0.086 Uiso 1 1 calc R F 1
H22D H 1.1787 0.6339 -0.0061 0.086 Uiso 1 1 calc R F 1
C23B C 1.1976(6) 0.8061(4) -0.0324(2) 0.0744(15) Uiso 1 1 d . F .
H23D H 1.1363 0.8030 -0.0634 0.112 Uiso 1 1 calc R . .
H23E H 1.3080 0.7996 -0.0485 0.112 Uiso 1 1 calc R . .
H23F H 1.1778 0.8797 -0.0145 0.112 Uiso 1 1 calc R . .

loop_
_atom_site_aniso_label
_atom_site_aniso_U_11
_atom_site_aniso_U_22
_atom_site_aniso_U_33
_atom_site_aniso_U_23
_atom_site_aniso_U_13
_atom_site_aniso_U_12
Si1A 0.0612(8) 0.0411(8) 0.0298(6) 0.0082(5) -0.0046(5) 0.0008(6)
C1A 0.030(2) 0.030(2) 0.0297(18) -0.0018(15) -0.0082(16) -0.0041(17)
O1A 0.0476(17) 0.0315(16) 0.0351(14) 0.0023(11) -0.0123(12) -0.0132(13)
C2A 0.029(2) 0.026(2) 0.0351(19) -0.0011(15) -0.0064(16) -0.0065(17)
O2A 0.0519(17) 0.0328(16) 0.0313(13) 0.0023(11) -0.0132(12) -0.0130(13)
C3A 0.042(2) 0.036(2) 0.036(2) 0.0009(17) -0.0137(18) -0.0128(19)
C4A 0.033(2) 0.028(2) 0.0278(18) -0.0023(15) -0.0048(16) -0.0107(17)
C5A 0.040(2) 0.029(2) 0.0277(19) 0.0007(16) -0.0055(17) -0.0068(18)
C6A 0.048(3) 0.028(2) 0.033(2) 0.0004(16) -0.0064(18) -0.0050(18)
C7A 0.142(5) 0.047(3) 0.039(2) -0.002(2) -0.033(3) 0.003(3)
C8A 0.079(4) 0.131(6) 0.069(4) 0.045(4) 0.008(3) 0.009(4)
C9A 0.090(4) 0.037(3) 0.048(3) 0.006(2) -0.017(3) -0.006(2)
C10A 0.054(3) 0.039(3) 0.047(2) -0.0005(19) -0.016(2) -0.014(2)
C11A 0.052(3) 0.049(3) 0.039(2) 0.0011(19) -0.010(2) -0.017(2)
C12A 0.052(3) 0.056(3) 0.042(2) 0.000(2) -0.012(2) -0.014(2)
C13A 0.049(3) 0.034(4) 0.052(3) 0.010(3) -0.016(2) -0.002(3)
C14A 0.058(3) 0.051(4) 0.059(3) 0.005(3) -0.012(3) 0.011(3)
C15A 0.051(4) 0.075(5) 0.091(5) 0.008(4) -0.004(3) 0.009(3)
C13C 0.049(3) 0.034(4) 0.052(3) 0.010(3) -0.016(2) -0.002(3)
C16A 0.055(3) 0.049(3) 0.054(3) -0.009(2) -0.015(2) -0.008(2)
C17A 0.058(3) 0.064(3) 0.060(3) -0.011(2) -0.010(2) -0.015(3)
C18A 0.070(3) 0.061(4) 0.062(3) -0.011(2) -0.012(3) -0.018(3)
C19A 0.065(3) 0.080(4) 0.063(3) -0.016(3) -0.011(3) -0.016(3)
C20A 0.117(5) 0.075(4) 0.059(3) 0.001(3) -0.026(3) -0.005(4)
C21A 0.099(5) 0.101(5) 0.070(4) 0.013(3) -0.024(3) 0.010(4)
C22A 0.055(3) 0.067(4) 0.080(4) -0.015(3) -0.004(3) -0.019(3)
C23A 0.075(4) 0.069(4) 0.077(3) -0.006(3) -0.011(3) -0.035(3)
Si1B 0.0743(10) 0.0506(8) 0.0280(6) 0.0112(5) -0.0029(6) 0.0122(7)
C1B 0.039(2) 0.035(2) 0.0256(18) 0.0013(15) -0.0047(17) 0.0009(18)
O1B 0.0543(18) 0.0345(16) 0.0289(13) 0.0031(11) -0.0113(12) -0.0098(13)
O2B 0.0503(17) 0.0308(16) 0.0323(13) 0.0046(11) -0.0105(12) -0.0130(13)
C2B 0.034(2) 0.031(2) 0.0259(17) -0.0022(15) -0.0052(16) -0.0056(17)
C3B 0.047(3) 0.040(3) 0.035(2) 0.0026(17) -0.0157(19) -0.011(2)
C4B 0.035(2) 0.033(2) 0.0283(18) 0.0020(15) -0.0073(16) -0.0040(18)
C5B 0.049(3) 0.033(2) 0.029(2) 0.0013(16) -0.0047(18) -0.0057(19)
C6B 0.059(3) 0.037(2) 0.032(2) 0.0007(18) -0.0064(19) 0.004(2)
C7B 0.260(9) 0.050(3) 0.034(3) -0.004(2) -0.053(4) 0.019(4)
C8B 0.077(3) 0.042(3) 0.057(3) 0.006(2) -0.018(3) -0.001(2)
C9B 0.072(4) 0.175(7) 0.072(4) 0.057(4) 0.023(3) 0.036(4)
C10B 0.060(3) 0.040(3) 0.041(2) 0.0021(19) -0.015(2) -0.013(2)
C11B 0.055(3) 0.054(3) 0.037(2) 0.005(2) -0.010(2) -0.017(2)
C12B 0.064(3) 0.052(3) 0.041(2) 0.003(2) -0.001(2) -0.015(2)
C13B 0.075(3) 0.036(4) 0.052(3) -0.006(3) -0.010(3) 0.010(4)
C14B 0.055(4) 0.051(4) 0.058(3) -0.004(3) -0.015(3) 0.010(3)
C15B 0.061(4) 0.069(5) 0.092(5) -0.020(4) -0.018(4) 0.023(4)
C13D 0.075(3) 0.036(4) 0.052(3) -0.006(3) -0.010(3) 0.010(4)
C16B 0.068(3) 0.048(3) 0.052(3) -0.005(2) -0.024(2) -0.005(2)
C17B 0.068(3) 0.069(5) 0.048(3) -0.006(4) -0.018(3) -0.009(5)
C18B 0.056(4) 0.061(5) 0.045(4) -0.007(4) -0.019(3) -0.003(4)
C19B 0.067(4) 0.071(4) 0.057(4) -0.001(3) -0.029(3) -0.013(4)
C20B 0.063(6) 0.071(5) 0.057(5) 0.002(4) -0.036(4) -0.006(5)
C21B 0.071(9) 0.076(6) 0.056(8) 0.009(5) -0.025(7) -0.006(6)
C17D 0.068(3) 0.069(5) 0.048(3) -0.006(4) -0.018(3) -0.009(5)
C18D 0.072(4) 0.066(4) 0.049(3) -0.002(3) -0.021(3) -0.016(4)
C19D 0.072(5) 0.072(5) 0.050(4) -0.001(4) -0.019(4) -0.021(4)
C20D 0.078(5) 0.074(4) 0.063(5) 0.009(4) -0.023(4) -0.016(5)
C21D 0.088(10) 0.087(6) 0.075(9) 0.024(6) -0.016(8) -0.020(7)

loop_
_atom_type_symbol
_atom_type_description
_atom_type_scat_dispersion_real
_atom_type_scat_dispersion_imag
_atom_type_scat_source
C C 0.0033 0.0016 'International Tables Vol C Tables 4.2.6.8 and 6.1.1.4'
H H 0.0000 0.0000 'International Tables Vol C Tables 4.2.6.8 and 6.1.1.4'
O O 0.0106 0.0060 'International Tables Vol C Tables 4.2.6.8 and 6.1.1.4'
Si Si 0.0817 0.0704 'International Tables Vol C Tables 4.2.6.8 and 6.1.1.4'

loop_
_geom_angle_atom_site_label_1
_geom_angle_atom_site_label_2
_geom_angle_atom_site_label_3
_geom_angle
_geom_angle_site_symmetry_1
_geom_angle_site_symmetry_3
C6A Si1A C8A 107.9(2) . .
C6A Si1A C9A 106.40(18) . .
C8A Si1A C9A 111.3(3) . .
C6A Si1A C7A 110.50(19) . .
C8A Si1A C7A 110.1(3) . .
C9A Si1A C7A 110.6(2) . .
C4A C1A C2A 112.7(3) 2_666 .
C4A C1A C5A 124.2(3) 2_666 .
C2A C1A C5A 123.1(3) . .
C2A O1A C3A 105.8(3) . .
C4A C2A O1A 110.5(3) . .
C4A C2A C1A 123.8(3) . .
O1A C2A C1A 125.6(3) . .
C4A O2A C3A 106.0(2) . .
O2A C3A O1A 105.2(3) . .
O2A C3A C10A 108.8(3) . .
O1A C3A C10A 109.6(3) . .
O2A C3A C16A 110.2(3) . .
O1A C3A C16A 106.0(3) . .
C10A C3A C16A 116.4(3) . .
C2A C4A O2A 110.2(3) . .
C2A C4A C1A 123.5(3) . 2_666
O2A C4A C1A 126.3(3) . 2_666
C6A C5A C1A 177.3(4) . .
C5A C6A Si1A 174.4(3) . .
Si1A C7A H7A1 109.5 . .
Si1A C7A H7A2 109.5 . .
H7A1 C7A H7A2 109.5 . .
Si1A C7A H7A3 109.5 . .
H7A1 C7A H7A3 109.5 . .
H7A2 C7A H7A3 109.5 . .
Si1A C8A H8A1 109.5 . .
Si1A C8A H8A2 109.5 . .
H8A1 C8A H8A2 109.5 . .
Si1A C8A H8A3 109.5 . .
H8A1 C8A H8A3 109.5 . .
H8A2 C8A H8A3 109.5 . .
Si1A C9A H9A1 109.5 . .
Si1A C9A H9A2 109.5 . .
H9A1 C9A H9A2 109.5 . .
Si1A C9A H9A3 109.5 . .
H9A1 C9A H9A3 109.5 . .
H9A2 C9A H9A3 109.5 . .
C3A C10A C11A 113.8(3) . .
C3A C10A H10A 108.8 . .
C11A C10A H10A 108.8 . .
C3A C10A H10B 108.8 . .
C11A C10A H10B 108.8 . .
H10A C10A H10B 107.7 . .
C10A C11A C12A 114.1(3) . .
C10A C11A H11A 108.7 . .
C12A C11A H11A 108.7 . .
C10A C11A H11B 108.7 . .
C12A C11A H11B 108.7 . .
H11A C11A H11B 107.6 . .
C13A C12A C11A 109.5(4) . .
C13A C12A C13C 24.1(6) . .
C11A C12A C13C 124.0(10) . .
C13A C12A H12A 109.8 . .
C11A C12A H12A 109.8 . .
C13C C12A H12A 115.4 . .
C13A C12A H12B 109.8 . .
C11A C12A H12B 109.8 . .
C13C C12A H12B 86.0 . .
H12A C12A H12B 108.2 . .
C12A C13A C14A 112.5(5) . .
C12A C13A H13A 109.1 . .
C14A C13A H13A 109.1 . .
C12A C13A H13B 109.1 . .
C14A C13A H13B 109.1 . .
H13A C13A H13B 107.8 . .
C15A C14A C13A 112.9(5) . .
C15A C14A H14A 109.0 . .
C13A C14A H14A 109.0 . .
C15A C14A H14B 109.0 . .
C13A C14A H14B 109.0 . .
H14A C14A H14B 107.8 . .
C14A C15A H15A 109.5 . .
C14A C15A H15B 109.5 . .
H15A C15A H15B 109.5 . .
C14A C15A H15C 109.5 . .
H15A C15A H15C 109.5 . .
H15B C15A H15C 109.5 . .
C14C C13C C12A 105.4(15) . .
C14C C13C H13C 110.7 . .
C12A C13C H13C 110.7 . .
C14C C13C H13D 110.6 . .
C12A C13C H13D 110.6 . .
H13C C13C H13D 108.8 . .
C15C C14C C13C 110.3(17) . .
C15C C14C H14C 109.6 . .
C13C C14C H14C 109.7 . .
C15C C14C H14D 109.6 . .
C13C C14C H14D 109.5 . .
H14C C14C H14D 108.1 . .
C14C C15C H15D 109.5 . .
C14C C15C H15E 109.5 . .
H15D C15C H15E 109.5 . .
C14C C15C H15F 109.5 . .
H15D C15C H15F 109.5 . .
H15E C15C H15F 109.5 . .
C17A C16A C3A 117.9(3) . .
C17A C16A H16A 107.8 . .
C3A C16A H16A 107.8 . .
C17A C16A H16B 107.8 . .
C3A C16A H16B 107.8 . .
H16A C16A H16B 107.2 . .
C22A C17A C16A 109.6(4) . .
C22A C17A C18A 112.5(4) . .
C16A C17A C18A 114.9(4) . .
C22A C17A H17A 106.4 . .
C16A C17A H17A 106.4 . .
C18A C17A H17A 106.4 . .
C19A C18A C17A 114.1(4) . .
C19A C18A H18A 108.7 . .
C17A C18A H18A 108.7 . .
C19A C18A H18B 108.7 . .
C17A C18A H18B 108.7 . .
H18A C18A H18B 107.6 . .
C18A C19A C20A 111.1(4) . .
C18A C19A H19A 109.4 . .
C20A C19A H19A 109.4 . .
C18A C19A H19B 109.4 . .
C20A C19A H19B 109.4 . .
H19A C19A H19B 108.0 . .
C21A C20A C19A 114.3(5) . .
C21A C20A H20A 108.7 . .
C19A C20A H20A 108.7 . .
C21A C20A H20B 108.7 . .
C19A C20A H20B 108.7 . .
H20A C20A H20B 107.6 . .
C20A C21A H21A 109.5 . .
C20A C21A H21B 109.5 . .
H21A C21A H21B 109.5 . .
C20A C21A H21C 109.5 . .
H21A C21A H21C 109.5 . .
H21B C21A H21C 109.5 . .
C17A C22A C23A 114.8(4) . .
C17A C22A H22A 108.6 . .
C23A C22A H22A 108.6 . .
C17A C22A H22B 108.6 . .
C23A C22A H22B 108.6 . .
H22A C22A H22B 107.5 . .
C22A C23A H23A 109.5 . .
C22A C23A H23B 109.5 . .
H23A C23A H23B 109.5 . .
C22A C23A H23C 109.5 . .
H23A C23A H23C 109.5 . .
H23B C23A H23C 109.5 . .
C6B Si1B C8B 107.45(19) . .
C6B Si1B C7B 110.0(2) . .
C8B Si1B C7B 109.2(3) . .
C6B Si1B C9B 107.9(2) . .
C8B Si1B C9B 109.5(3) . .
C7B Si1B C9B 112.7(3) . .
C2B C1B C4B 113.1(3) . 2_665
C2B C1B C5B 123.9(3) . .
C4B C1B C5B 123.0(3) 2_665 .
C2B O1B C3B 105.5(3) . .
C4B O2B C3B 105.4(3) . .
O1B C2B C4B 109.9(3) . .
O1B C2B C1B 126.2(3) . .
C4B C2B C1B 123.9(3) . .
O1B C3B O2B 105.3(3) . .
O1B C3B C10B 108.7(3) . .
O2B C3B C10B 110.6(3) . .
O1B C3B C16B 110.0(3) . .
O2B C3B C16B 105.5(3) . .
C10B C3B C16B 116.1(3) . .
O2B C4B C2B 110.6(3) . .
O2B C4B C1B 126.4(3) . 2_665
C2B C4B C1B 123.0(3) . 2_665
C6B C5B C1B 177.8(4) . .
C5B C6B Si1B 176.7(4) . .
Si1B C7B H7B1 109.5 . .
Si1B C7B H7B2 109.5 . .
H7B1 C7B H7B2 109.5 . .
Si1B C7B H7B3 109.5 . .
H7B1 C7B H7B3 109.5 . .
H7B2 C7B H7B3 109.5 . .
Si1B C8B H8B1 109.5 . .
Si1B C8B H8B2 109.5 . .
H8B1 C8B H8B2 109.5 . .
Si1B C8B H8B3 109.5 . .
H8B1 C8B H8B3 109.5 . .
H8B2 C8B H8B3 109.5 . .
Si1B C9B H9B1 109.5 . .
Si1B C9B H9B2 109.5 . .
H9B1 C9B H9B2 109.5 . .
Si1B C9B H9B3 109.4 . .
H9B1 C9B H9B3 109.5 . .
H9B2 C9B H9B3 109.5 . .
C3B C10B C11B 114.5(3) . .
C3B C10B H10C 108.6 . .
C11B C10B H10C 108.6 . .
C3B C10B H10D 108.6 . .
C11B C10B H10D 108.6 . .
H10C C10B H10D 107.6 . .
C10B C11B C12B 114.5(3) . .
C10B C11B H11C 108.6 . .
C12B C11B H11C 108.6 . .
C10B C11B H11D 108.6 . .
C12B C11B H11D 108.6 . .
H11C C11B H11D 107.6 . .
C13B C12B C11B 118.3(4) . .
C13B C12B C13D 26.3(7) . .
C11B C12B C13D 98.0(7) . .
C13B C12B H12C 107.7 . .
C11B C12B H12C 107.7 . .
C13D C12B H12C 101.5 . .
C13B C12B H12D 107.7 . .
C11B C12B H12D 107.7 . .
C13D C12B H12D 132.8 . .
H12C C12B H12D 107.1 . .
C14B C13B C12B 114.0(5) . .
C14B C13B H13E 108.8 . .
C12B C13B H13E 108.8 . .
C14B C13B H13F 108.8 . .
C12B C13B H13F 108.7 . .
H13E C13B H13F 107.6 . .
C13B C14B C15B 112.9(5) . .
C13B C14B H14E 109.0 . .
C15B C14B H14E 109.0 . .
C13B C14B H14F 109.0 . .
C15B C14B H14F 109.0 . .
H14E C14B H14F 107.8 . .
C14B C15B H15G 109.5 . .
C14B C15B H15H 109.5 . .
H15G C15B H15H 109.5 . .
C14B C15B H15I 109.5 . .
H15G C15B H15I 109.5 . .
H15H C15B H15I 109.5 . .
C14D C13D C12B 103.3(16) . .
C14D C13D H13G 111.1 . .
C12B C13D H13G 111.1 . .
C14D C13D H13H 111.1 . .
C12B C13D H13H 111.1 . .
H13G C13D H13H 109.1 . .
C13D C14D C15D 110.4(18) . .
C13D C14D H14G 109.5 . .
C15D C14D H14G 109.6 . .
C13D C14D H14H 109.6 . .
C15D C14D H14H 109.6 . .
H14G C14D H14H 108.1 . .
C14D C15D H15J 109.5 . .
C14D C15D H15K 109.5 . .
H15J C15D H15K 109.5 . .
C14D C15D H15L 109.5 . .
H15J C15D H15L 109.5 . .
H15K C15D H15L 109.5 . .
C17B C16B C3B 119.6(8) . .
C17B C16B C17D 18.7(7) . .
C3B C16B C17D 117.8(7) . .
C17B C16B H16C 107.4 . .
C3B C16B H16C 107.4 . .
C17D C16B H16C 122.9 . .
C17B C16B H16D 107.4 . .
C3B C16B H16D 107.4 . .
C17D C16B H16D 91.5 . .
H16C C16B H16D 106.9 . .
C16B C17B C18B 113.3(11) . .
C16B C17B C22B 107.6(9) . .
C18B C17B C22B 116.4(12) . .
C16B C17B H17B 106.3 . .
C18B C17B H17B 106.3 . .
C22B C17B H17B 106.3 . .
C17B C18B C19B 116.2(11) . .
C17B C18B H18C 108.3 . .
C19B C18B H18C 108.2 . .
C17B C18B H18D 108.2 . .
C19B C18B H18D 108.2 . .
H18C C18B H18D 107.4 . .
C20B C19B C18B 114.3(8) . .
C20B C19B H19C 108.7 . .
C18B C19B H19C 108.7 . .
C20B C19B H19D 108.7 . .
C18B C19B H19D 108.7 . .
H19C C19B H19D 107.6 . .
C21B C20B C19B 116.0(11) . .
C21B C20B H20C 108.2 . .
C19B C20B H20C 108.3 . .
C21B C20B H20D 108.3 . .
C19B C20B H20D 108.3 . .
H20C C20B H20D 107.4 . .
C20B C21B H21D 109.5 . .
C20B C21B H21E 109.5 . .
H21D C21B H21E 109.5 . .
C20B C21B H21F 109.4 . .
H21D C21B H21F 109.5 . .
H21E C21B H21F 109.5 . .
C22B C17D C18D 108.2(10) . .
C22B C17D C16B 109.0(10) . .
C18D C17D C16B 113.2(10) . .
C22B C17D H17D 108.8 . .
C18D C17D H17D 108.8 . .
C16B C17D H17D 108.8 . .
C19D C18D C17D 114.4(9) . .
C19D C18D H18E 108.6 . .
C17D C18D H18E 108.6 . .
C19D C18D H18F 108.7 . .
C17D C18D H18F 108.7 . .
H18E C18D H18F 107.6 . .
C20D C19D C18D 113.2(9) . .
C20D C19D H19E 108.9 . .
C18D C19D H19E 108.9 . .
C20D C19D H19F 109.0 . .
C18D C19D H19F 109.0 . .
H19E C19D H19F 107.8 . .
C21D C20D C19D 118.9(12) . .
C21D C20D H20E 107.6 . .
C19D C20D H20E 107.6 . .
C21D C20D H20F 107.6 . .
C19D C20D H20F 107.6 . .
H20E C20D H20F 107.0 . .
C20D C21D H21G 109.5 . .
C20D C21D H21H 109.4 . .
H21G C21D H21H 109.5 . .
C20D C21D H21I 109.5 . .
H21G C21D H21I 109.5 . .
H21H C21D H21I 109.5 . .
C17D C22B C23B 107.4(6) . .
C17D C22B C17B 18.5(8) . .
C23B C22B C17B 123.9(6) . .
C17D C22B H22C 107.0 . .
C23B C22B H22C 106.3 . .
C17B C22B H22C 106.3 . .
C17D C22B H22D 122.4 . .
C23B C22B H22D 106.3 . .
C17B C22B H22D 106.4 . .
H22C C22B H22D 106.4 . .
C22B C23B H23D 109.5 . .
C22B C23B H23E 109.5 . .
H23D C23B H23E 109.5 . .
C22B C23B H23F 109.5 . .
H23D C23B H23F 109.5 . .
H23E C23B H23F 109.5 . .

loop_
_geom_bond_atom_site_label_1
_geom_bond_atom_site_label_2
_geom_bond_distance
_geom_bond_site_symmetry_2
Si1A C6A 1.836(4) .
Si1A C8A 1.840(5) .
Si1A C9A 1.857(4) .
Si1A C7A 1.853(5) .
C1A C4A 1.392(5) 2_666
C1A C2A 1.401(4) .
C1A C5A 1.428(5) .
O1A C2A 1.371(4) .
O1A C3A 1.467(4) .
C2A C4A 1.370(5) .
O2A C4A 1.376(4) .
O2A C3A 1.459(4) .
C3A C10A 1.500(5) .
C3A C16A 1.550(5) .
C4A C1A 1.392(5) 2_666
C5A C6A 1.209(5) .
C7A H7A1 0.9800 .
C7A H7A2 0.9800 .
C7A H7A3 0.9800 .
C8A H8A1 0.9800 .
C8A H8A2 0.9800 .
C8A H8A3 0.9800 .
C9A H9A1 0.9800 .
C9A H9A2 0.9800 .
C9A H9A3 0.9800 .
C10A C11A 1.504(5) .
C10A H10A 0.9900 .
C10A H10B 0.9900 .
C11A C12A 1.530(6) .
C11A H11A 0.9900 .
C11A H11B 0.9900 .
C12A C13A 1.501(7) .
C12A C13C 1.61(2) .
C12A H12A 0.9900 .
C12A H12B 0.9900 .
C13A C14A 1.525(8) .
C13A H13A 0.9900 .
C13A H13B 0.9900 .
C14A C15A 1.510(8) .
C14A H14A 0.9900 .
C14A H14B 0.9900 .
C15A H15A 0.9800 .
C15A H15B 0.9800 .
C15A H15C 0.9800 .
C13C C14C 1.513(17) .
C13C H13C 0.9900 .
C13C H13D 0.9900 .
C14C C15C 1.503(18) .
C14C H14C 0.9900 .
C14C H14D 0.9900 .
C15C H15D 0.9800 .
C15C H15E 0.9800 .
C15C H15F 0.9800 .
C16A C17A 1.519(6) .
C16A H16A 0.9900 .
C16A H16B 0.9900 .
C17A C22A 1.507(6) .
C17A C18A 1.538(6) .
C17A H17A 1.0000 .
C18A C19A 1.495(7) .
C18A H18A 0.9900 .
C18A H18B 0.9900 .
C19A C20A 1.552(6) .
C19A H19A 0.9900 .
C19A H19B 0.9900 .
C20A C21A 1.477(7) .
C20A H20A 0.9900 .
C20A H20B 0.9900 .
C21A H21A 0.9800 .
C21A H21B 0.9800 .
C21A H21C 0.9800 .
C22A C23A 1.536(6) .
C22A H22A 0.9900 .
C22A H22B 0.9900 .
C23A H23A 0.9800 .
C23A H23B 0.9800 .
C23A H23C 0.9800 .
Si1B C6B 1.839(4) .
Si1B C8B 1.852(5) .
Si1B C7B 1.848(5) .
Si1B C9B 1.856(6) .
C1B C2B 1.396(5) .
C1B C4B 1.402(5) 2_665
C1B C5B 1.430(5) .
O1B C2B 1.375(4) .
O1B C3B 1.455(4) .
O2B C4B 1.364(4) .
O2B C3B 1.464(4) .
C2B C4B 1.375(5) .
C3B C10B 1.494(5) .
C3B C16B 1.550(6) .
C4B C1B 1.402(5) 2_665
C5B C6B 1.203(5) .
C7B H7B1 0.9800 .
C7B H7B2 0.9800 .
C7B H7B3 0.9800 .
C8B H8B1 0.9800 .
C8B H8B2 0.9800 .
C8B H8B3 0.9800 .
C9B H9B1 0.9800 .
C9B H9B2 0.9800 .
C9B H9B3 0.9800 .
C10B C11B 1.503(6) .
C10B H10C 0.9900 .
C10B H10D 0.9900 .
C11B C12B 1.529(6) .
C11B H11C 0.9900 .
C11B H11D 0.9900 .
C12B C13B 1.517(8) .
C12B C13D 1.53(2) .
C12B H12C 0.9900 .
C12B H12D 0.9900 .
C13B C14B 1.498(8) .
C13B H13E 0.9900 .
C13B H13F 0.9900 .
C14B C15B 1.536(8) .
C14B H14E 0.9900 .
C14B H14F 0.9900 .
C15B H15G 0.9800 .
C15B H15H 0.9800 .
C15B H15I 0.9800 .
C13D C14D 1.506(17) .
C13D H13G 0.9900 .
C13D H13H 0.9900 .
C14D C15D 1.519(18) .
C14D H14G 0.9900 .
C14D H14H 0.9900 .
C15D H15J 0.9800 .
C15D H15K 0.9800 .
C15D H15L 0.9800 .
C16B C17B 1.507(18) .
C16B C17D 1.544(17) .
C16B H16C 0.9900 .
C16B H16D 0.9900 .
C17B C18B 1.516(13) .
C17B C22B 1.568(19) .
C17B H17B 1.0000 .
C18B C19B 1.529(10) .
C18B H18C 0.9900 .
C18B H18D 0.9900 .
C19B C20B 1.502(12) .
C19B H19C 0.9900 .
C19B H19D 0.9900 .
C20B C21B 1.477(14) .
C20B H20C 0.9900 .
C20B H20D 0.9900 .
C21B H21D 0.9800 .
C21B H21E 0.9800 .
C21B H21F 0.9800 .
C17D C22B 1.504(19) .
C17D C18D 1.530(12) .
C17D H17D 1.0000 .
C18D C19D 1.526(12) .
C18D H18E 0.9900 .
C18D H18F 0.9900 .
C19D C20D 1.519(12) .
C19D H19E 0.9900 .
C19D H19F 0.9900 .
C20D C21D 1.453(13) .
C20D H20E 0.9900 .
C20D H20F 0.9900 .
C21D H21G 0.9800 .
C21D H21H 0.9800 .
C21D H21I 0.9800 .
C22B C23B 1.537(6) .
C22B H22C 0.9900 .
C22B H22D 0.9900 .
C23B H23D 0.9800 .
C23B H23E 0.9800 .
C23B H23F 0.9800 .

loop_
_geom_torsion_atom_site_label_1
_geom_torsion_atom_site_label_2
_geom_torsion_atom_site_label_3
_geom_torsion_atom_site_label_4
_geom_torsion
_geom_torsion_site_symmetry_1
_geom_torsion_site_symmetry_4
C3A O1A C2A C4A 9.5(4) . .
C3A O1A C2A C1A -171.4(4) . .
C4A C1A C2A C4A 1.3(6) 2_666 .
C5A C1A C2A C4A -179.0(4) . .
C4A C1A C2A O1A -177.7(3) 2_666 .
C5A C1A C2A O1A 2.1(6) . .
C4A O2A C3A O1A 14.7(4) . .
C4A O2A C3A C10A 132.0(3) . .
C4A O2A C3A C16A -99.2(3) . .
C2A O1A C3A O2A -14.7(4) . .
C2A O1A C3A C10A -131.6(3) . .
C2A O1A C3A C16A 102.0(3) . .
O1A C2A C4A O2A -0.1(4) . .
C1A C2A C4A O2A -179.2(3) . .
O1A C2A C4A C1A 177.7(3) . 2_666
C1A C2A C4A C1A -1.4(7) . 2_666
C3A O2A C4A C2A -9.4(4) . .
C3A O2A C4A C1A 172.9(4) . 2_666
C4A C1A C5A C6A -148(9) 2_666 .
C2A C1A C5A C6A 32(9) . .
C1A C5A C6A Si1A -25(12) . .
C8A Si1A C6A C5A 58(4) . .
C9A Si1A C6A C5A -61(4) . .
C7A Si1A C6A C5A 179(4) . .
O2A C3A C10A C11A -60.5(4) . .
O1A C3A C10A C11A 54.1(4) . .
C16A C3A C10A C11A 174.3(3) . .
C3A C10A C11A C12A 169.7(3) . .
C10A C11A C12A C13A -171.6(4) . .
C10A C11A C12A C13C 166.6(9) . .
C11A C12A C13A C14A 178.9(4) . .
C13C C12A C13A C14A -50(2) . .
C12A C13A C14A C15A -173.3(5) . .
C13A C12A C13C C14C 10.0(16) . .
C11A C12A C13C C14C 68.6(19) . .
C12A C13C C14C C15C -177.7(19) . .
O2A C3A C16A C17A -78.1(4) . .
O1A C3A C16A C17A 168.6(4) . .
C10A C3A C16A C17A 46.5(5) . .
C3A C16A C17A C22A -174.8(4) . .
C3A C16A C17A C18A 57.3(6) . .
C22A C17A C18A C19A -58.5(5) . .
C16A C17A C18A C19A 67.9(6) . .
C17A C18A C19A C20A 176.8(4) . .
C18A C19A C20A C21A -178.5(5) . .
C16A C17A C22A C23A 71.3(5) . .
C18A C17A C22A C23A -159.6(4) . .
C3B O1B C2B C4B -11.3(4) . .
C3B O1B C2B C1B 171.0(4) . .
C4B C1B C2B O1B 178.3(3) 2_665 .
C5B C1B C2B O1B -2.0(6) . .
C4B C1B C2B C4B 0.9(6) 2_665 .
C5B C1B C2B C4B -179.4(4) . .
C2B O1B C3B O2B 17.6(4) . .
C2B O1B C3B C10B 136.2(3) . .
C2B O1B C3B C16B -95.7(3) . .
C4B O2B C3B O1B -17.6(4) . .
C4B O2B C3B C10B -134.8(3) . .
C4B O2B C3B C16B 98.8(3) . .
C3B O2B C4B C2B 11.2(4) . .
C3B O2B C4B C1B -170.1(4) . 2_665
O1B C2B C4B O2B 0.1(4) . .
C1B C2B C4B O2B 177.8(3) . .
O1B C2B C4B C1B -178.8(3) . 2_665
C1B C2B C4B C1B -1.0(7) . 2_665
C2B C1B C5B C6B -173(12) . .
C4B C1B C5B C6B 6(13) 2_665 .
C1B C5B C6B Si1B 17(18) . .
C8B Si1B C6B C5B 44(7) . .
C7B Si1B C6B C5B 163(7) . .
C9B Si1B C6B C5B -74(7) . .
O1B C3B C10B C11B -64.8(4) . .
O2B C3B C10B C11B 50.3(4) . .
C16B C3B C10B C11B 170.6(3) . .
C3B C10B C11B C12B 172.4(3) . .
C10B C11B C12B C13B 173.0(4) . .
C10B C11B C12B C13D -169.4(9) . .
C11B C12B C13B C14B 63.7(6) . .
C13D C12B C13B C14B 21.1(19) . .
C12B C13B C14B C15B -178.0(5) . .
C13B C12B C13D C14D -36.0(16) . .
C11B C12B C13D C14D -179.1(15) . .
C12B C13D C14D C15D -167.9(19) . .
O1B C3B C16B C17B -62.7(7) . .
O2B C3B C16B C17B -175.8(6) . .
C10B C3B C16B C17B 61.3(7) . .
O1B C3B C16B C17D -84.0(6) . .
O2B C3B C16B C17D 162.9(5) . .
C10B C3B C16B C17D 40.0(7) . .
C3B C16B C17B C18B 69.3(14) . .
C17D C16B C17B C18B 159(5) . .
C3B C16B C17B C22B -160.6(6) . .
C17D C16B C17B C22B -71(3) . .
C16B C17B C18B C19B 178.7(10) . .
C22B C17B C18B C19B 53.3(17) . .
C17B C18B C19B C20B 174.9(12) . .
C18B C19B C20B C21B 59.6(18) . .
C17B C16B C17D C22B 83(4) . .
C3B C16B C17D C22B -176.4(5) . .
C17B C16B C17D C18D -37(3) . .
C3B C16B C17D C18D 63.2(12) . .
C22B C17D C18D C19D -54.6(13) . .
C16B C17D C18D C19D 66.2(14) . .
C17D C18D C19D C20D -179.5(11) . .
C18D C19D C20D C21D -178.2(18) . .
C18D C17D C22B C23B -156.0(8) . .
C16B C17D C22B C23B 80.6(8) . .
C18D C17D C22B C17B 49(3) . .
C16B C17D C22B C17B -75(3) . .
C16B C17B C22B C17D 79(3) . .
C18B C17B C22B C17D -153(4) . .
C16B C17B C22B C23B 50.4(12) . .
C18B C17B C22B C23B 178.7(9) . .
